data_7236754
loop_
_publ_author_name
'Zhang, Qin'
'Mao, Qiuyun'
'Shang, Cong'
'Chen, Ya-Nan'
'Peng, Xin'
'Tan, Hongwei'
'Wang, Huiliang'

_publ_section_title
;
 Simple aliphatic oximes as nonconventional luminogens with
 aggregation-induced emission characteristics
;
_journal_issue 15
_journal_name_full 'Journal of Materials Chemistry C'
_journal_page_first 3699
_journal_paper_doi 10.1039/C7TC00783C
_journal_volume 5
_journal_year 2017
_chemical_formula_moiety 'C6 H13 N O'
_chemical_formula_sum 'C6 H13 N O'
_chemical_formula_weight 115.17
_space_group_crystal_system monoclinic
_space_group_IT_number 14
_space_group_name_Hall '-P 2ybc'
_space_group_name_H-M_alt 'P 1 21/c 1'
_atom_sites_solution_hydrogens geom
_audit_creation_date 2016-11-08
_audit_creation_method
;
Olex2 1.2
(compiled 2015.09.30 svn.r3233 for OlexSys, GUI svn.r5103)
;
_audit_update_record
;
2017-02-20 deposited with the CCDC.
2017-03-20 downloaded from the CCDC.
;
_cell_angle_alpha 90
_cell_angle_beta 93.307(3)
_cell_angle_gamma 90
_cell_formula_units_Z 4
_cell_length_a 5.55642(18)
_cell_length_b 4.79489(14)
_cell_length_c 26.6236(9)
_cell_measurement_reflns_used 2534
_cell_measurement_temperature 100.00(18)
_cell_measurement_theta_max 73.1380
_cell_measurement_theta_min 6.6430
_cell_volume 708.14(4)
_computing_cell_refinement 'CrysAlisPro 1.171.39.6a (Rigaku OD, 2015)'
_computing_data_collection 'CrysAlisPro 1.171.39.6a (Rigaku OD, 2015)'
_computing_data_reduction 'CrysAlisPro 1.171.39.6a (Rigaku OD, 2015)'
_computing_molecular_graphics 'Olex2 (Dolomanov et al., 2009)'
_computing_publication_material 'Olex2 (Dolomanov et al., 2009)'
_computing_structure_refinement 'ShelXL (Sheldrick, 2015)'
_computing_structure_solution 'ShelXT (Sheldrick, 2015)'
_diffrn_ambient_environment N~2~
_diffrn_ambient_temperature 100.00(18)
_diffrn_detector 'CCD plate'
_diffrn_detector_area_resol_mean 5.3127
_diffrn_detector_type AtlasS2
_diffrn_measured_fraction_theta_full 0.998
_diffrn_measured_fraction_theta_max 0.986
_diffrn_measurement_details
;
List of Runs (angles in degrees, time in seconds):

  # Type    Start    End  Width  t~exp~   \w     \q     \k     \f   Frames
#--------------------------------------------------------------------------
  1  \w    -52.00   5.00   1.00    1.00    --  -41.74  37.00   0.00   57
  2  \w    -70.00  26.00   1.00    1.00    --  -41.74  57.00-120.00   96
  3  \w   -106.00 -18.00   1.00    1.00    --  -41.74 -57.00  90.00   88
  4  \w   -114.00 -54.00   1.00    1.00    --  -41.74-159.00-109.00   60
  5  \w     66.00  95.00   1.00    1.00    --   41.74-125.00-180.00   29
  6  \w     65.00 109.00   1.00    1.00    --  107.19 -94.00 -60.00   44
  7  \w     82.00 138.00   1.00    1.00    --  107.19 -77.00 -30.00   56
  8  \w     98.00 124.00   1.00    1.00    --  107.19 -45.00   0.00   26
  9  \w     79.00 153.00   1.00    1.00    --  107.19  30.00  30.00   74
 10  \w     42.00 125.00   1.00    1.00    --  107.19 -77.00-180.00   83
 11  \w     52.00 115.00   1.00    1.00    --  107.19-125.00-180.00   63
 12  \w     45.00 118.00   1.00    1.00    --  107.19 -30.00-150.00   73
 13  \w     36.00  65.00   1.00    1.00    --  107.19 -45.00   0.00   29
 14  \w     35.00 145.00   1.00    1.00    --  107.19 -15.00   0.00  110
 15  \w     34.00 130.00   1.00    1.00    --  107.19 -30.00 120.00   96
 16  \w     34.00  60.00   1.00    1.00    --  107.19 -94.00  30.00   26
;
_diffrn_measurement_device 'four-circle diffractometer'
_diffrn_measurement_device_type 'SuperNova, Dual, Cu at home/near, AtlasS2'
_diffrn_measurement_method '\w scans'
_diffrn_orient_matrix_type 'CrysAlisPro convention (1999,Acta A55,543-557)'
_diffrn_orient_matrix_UB_11 0.2676489000
_diffrn_orient_matrix_UB_12 -0.0787264000
_diffrn_orient_matrix_UB_13 -0.0030475000
_diffrn_orient_matrix_UB_21 -0.0205885000
_diffrn_orient_matrix_UB_22 0.0467009000
_diffrn_orient_matrix_UB_23 -0.0573336000
_diffrn_orient_matrix_UB_31 0.0715198000
_diffrn_orient_matrix_UB_32 0.3079080000
_diffrn_orient_matrix_UB_33 0.0079031000
_diffrn_radiation_monochromator mirror
_diffrn_radiation_probe x-ray
_diffrn_radiation_type CuK\a
_diffrn_radiation_wavelength 1.54184
_diffrn_reflns_av_R_equivalents 0.0169
_diffrn_reflns_av_unetI/netI 0.0163
_diffrn_reflns_Laue_measured_fraction_full 0.998
_diffrn_reflns_Laue_measured_fraction_max 0.986
_diffrn_reflns_limit_h_max 6
_diffrn_reflns_limit_h_min -6
_diffrn_reflns_limit_k_max 5
_diffrn_reflns_limit_k_min -4
_diffrn_reflns_limit_l_max 32
_diffrn_reflns_limit_l_min -32
_diffrn_reflns_number 4004
_diffrn_reflns_point_group_measured_fraction_full 0.998
_diffrn_reflns_point_group_measured_fraction_max 0.986
_diffrn_reflns_theta_full 67.684
_diffrn_reflns_theta_max 73.230
_diffrn_reflns_theta_min 6.662
_diffrn_source 'micro-focus sealed X-ray tube'
_diffrn_source_type 'SuperNova (Cu) X-ray Source'
_exptl_absorpt_coefficient_mu 0.579
_exptl_absorpt_correction_T_max 1.00000
_exptl_absorpt_correction_T_min 0.82878
_exptl_absorpt_correction_type multi-scan
_exptl_absorpt_process_details
;
CrysAlisPro 1.171.39.6a (Rigaku Oxford Diffraction, 2015)
Empirical absorption correction using spherical harmonics,
 implemented in SCALE3 ABSPACK scaling algorithm.
;
_exptl_crystal_colour colourless
_exptl_crystal_colour_primary colourless
_exptl_crystal_density_diffrn 1.080
_exptl_crystal_description plate
_exptl_crystal_F_000 256
_exptl_crystal_size_max 0.3
_exptl_crystal_size_mid 0.15
_exptl_crystal_size_min 0.05
_refine_diff_density_max 0.227
_refine_diff_density_min -0.209
_refine_diff_density_rms 0.035
_refine_ls_extinction_method none
_refine_ls_goodness_of_fit_ref 1.061
_refine_ls_hydrogen_treatment constr
_refine_ls_matrix_type full
_refine_ls_number_parameters 75
_refine_ls_number_reflns 1386
_refine_ls_number_restraints 0
_refine_ls_restrained_S_all 1.061
_refine_ls_R_factor_all 0.0357
_refine_ls_R_factor_gt 0.0337
_refine_ls_shift/su_max 0.000
_refine_ls_shift/su_mean 0.000
_refine_ls_structure_factor_coef Fsqd
_refine_ls_weighting_details 'w=1/[\s^2^(Fo^2^)+(0.0468P)^2^+0.1861P] where P=(Fo^2^+2Fc^2^)/3'
_refine_ls_weighting_scheme calc
_refine_ls_wR_factor_gt 0.0947
_refine_ls_wR_factor_ref 0.0962
_reflns_Friedel_coverage 0.000
_reflns_number_gt 1304
_reflns_number_total 1386
_reflns_threshold_expression 'I > 2\s(I)'
_cod_data_source_file c7tc00783c2.cif
_cod_data_source_block 20161027a
_cod_database_code 7236754
_chemical_oxdiff_formula C1H1N1O1
_shelx_space_group_comment
;
The symmetry employed for this shelxl refinement is uniquely defined
by the following loop, which should always be used as a source of
symmetry information in preference to the above space-group names.
They are only intended as comments.
;
_reflns_odcompleteness_completeness 99.72
_reflns_odcompleteness_iscentric 1
_reflns_odcompleteness_theta 66.97
_olex2_refinement_description
;
1. Fixed Uiso
 At 1.2 times of:
  All C(H) groups, All C(H,H) groups
 At 1.5 times of:
  All C(H,H,H) groups, All O(H) groups
2.a Secondary CH2 refined with riding coordinates:
 C2(H2A,H2B), C3(H3A,H3B), C4(H4A,H4B), C5(H5A,H5B)
2.b Aromatic/amide H refined with riding coordinates:
 C1(H1A)
2.c Idealised Me refined as rotating group:
 C6(H6A,H6B,H6C)
2.d Idealised tetrahedral OH refined as rotating group:
 O1(H1)
;
_shelx_shelxl_version_number 2014/7
_olex2_submission_special_instructions 'No special instructions were received'
_oxdiff_exptl_absorpt_empirical_details
;
Empirical correction (ABSPACK) includes:
- Absorption correction using spherical harmonics
- Frame scaling
;
_oxdiff_exptl_absorpt_empirical_full_max 1.498
_oxdiff_exptl_absorpt_empirical_full_min 0.608

loop_
_space_group_symop_operation_xyz
'x, y, z'
'-x, y+1/2, -z+1/2'
'-x, -y, -z'
'x, -y-1/2, z-1/2'

loop_
_atom_site_label
_atom_site_type_symbol
_atom_site_fract_x
_atom_site_fract_y
_atom_site_fract_z
_atom_site_U_iso_or_equiv
_atom_site_adp_type
_atom_site_occupancy
_atom_site_site_symmetry_order
_atom_site_calc_flag
_atom_site_refinement_flags_posn
O1 O 0.18747(11) 0.40353(14) 0.28095(2) 0.0193(2) Uani 1 1 d .
H1 H 0.0700 0.3453 0.2640 0.029 Uiso 1 1 calc GR
N1 N 0.20300(13) 0.69374(17) 0.27557(3) 0.0163(2) Uani 1 1 d .
C1 C 0.38769(16) 0.7933(2) 0.30006(3) 0.0167(2) Uani 1 1 d .
H1A H 0.4106 0.9850 0.2981 0.020 Uiso 1 1 calc R
C2 C 0.57075(16) 0.6328(2) 0.33158(3) 0.0162(2) Uani 1 1 d .
H2A H 0.6653 0.5198 0.3098 0.019 Uiso 1 1 calc R
H2B H 0.4883 0.5078 0.3535 0.019 Uiso 1 1 calc R
C3 C 0.73991(16) 0.8210(2) 0.36357(3) 0.0176(2) Uani 1 1 d .
H3A H 0.8241 0.9441 0.3416 0.021 Uiso 1 1 calc R
H3B H 0.6452 0.9358 0.3850 0.021 Uiso 1 1 calc R
C4 C 0.92426(16) 0.6566(2) 0.39625(3) 0.0184(2) Uani 1 1 d .
H4A H 0.8398 0.5321 0.4179 0.022 Uiso 1 1 calc R
H4B H 1.0196 0.5430 0.3747 0.022 Uiso 1 1 calc R
C5 C 1.09249(19) 0.8423(2) 0.42866(4) 0.0266(3) Uani 1 1 d .
H5A H 0.9972 0.9562 0.4502 0.032 Uiso 1 1 calc R
H5B H 1.1774 0.9664 0.4070 0.032 Uiso 1 1 calc R
C6 C 1.27629(19) 0.6771(3) 0.46139(4) 0.0303(3) Uani 1 1 d .
H6A H 1.3753 0.5692 0.4403 0.046 Uiso 1 1 calc GR
H6B H 1.1935 0.5546 0.4831 0.046 Uiso 1 1 calc GR
H6C H 1.3757 0.8036 0.4814 0.046 Uiso 1 1 calc GR

loop_
_atom_site_aniso_label
_atom_site_aniso_U_11
_atom_site_aniso_U_22
_atom_site_aniso_U_33
_atom_site_aniso_U_23
_atom_site_aniso_U_13
_atom_site_aniso_U_12
O1 0.0166(4) 0.0145(4) 0.0259(4) -0.0015(3) -0.0073(3) -0.0007(2)
N1 0.0152(4) 0.0147(4) 0.0187(4) 0.0013(3) -0.0009(3) 0.0008(3)
C1 0.0156(5) 0.0157(5) 0.0183(5) 0.0011(3) -0.0015(3) 0.0001(3)
C2 0.0139(5) 0.0172(5) 0.0173(5) 0.0000(3) -0.0017(3) 0.0009(3)
C3 0.0143(5) 0.0197(5) 0.0184(5) -0.0012(3) -0.0021(4) -0.0001(4)
C4 0.0139(5) 0.0238(5) 0.0172(5) 0.0001(4) -0.0017(4) 0.0001(4)
C5 0.0208(5) 0.0330(6) 0.0250(5) -0.0048(4) -0.0075(4) 0.0004(4)
C6 0.0191(5) 0.0482(7) 0.0228(5) 0.0003(5) -0.0071(4) -0.0011(5)

loop_
_atom_type_symbol
_atom_type_description
_atom_type_scat_dispersion_real
_atom_type_scat_dispersion_imag
_atom_type_scat_source
C C 0.0181 0.0091 'International Tables Vol C Tables 4.2.6.8 and 6.1.1.4'
H H 0.0000 0.0000 'International Tables Vol C Tables 4.2.6.8 and 6.1.1.4'
N N 0.0311 0.0180 'International Tables Vol C Tables 4.2.6.8 and 6.1.1.4'
O O 0.0492 0.0322 'International Tables Vol C Tables 4.2.6.8 and 6.1.1.4'

loop_
_geom_angle_atom_site_label_1
_geom_angle_atom_site_label_2
_geom_angle_atom_site_label_3
_geom_angle
N1 O1 H1 109.5
C1 N1 O1 111.80(7)
N1 C1 H1A 116.7
N1 C1 C2 126.56(9)
C2 C1 H1A 116.7
C1 C2 H2A 109.0
C1 C2 H2B 109.0
C1 C2 C3 112.71(8)
H2A C2 H2B 107.8
C3 C2 H2A 109.0
C3 C2 H2B 109.0
C2 C3 H3A 109.1
C2 C3 H3B 109.1
H3A C3 H3B 107.8
C4 C3 C2 112.62(8)
C4 C3 H3A 109.1
C4 C3 H3B 109.1
C3 C4 H4A 109.0
C3 C4 H4B 109.0
H4A C4 H4B 107.8
C5 C4 C3 113.06(9)
C5 C4 H4A 109.0
C5 C4 H4B 109.0
C4 C5 H5A 109.0
C4 C5 H5B 109.0
C4 C5 C6 112.91(10)
H5A C5 H5B 107.8
C6 C5 H5A 109.0
C6 C5 H5B 109.0
C5 C6 H6A 109.5
C5 C6 H6B 109.5
C5 C6 H6C 109.5
H6A C6 H6B 109.5
H6A C6 H6C 109.5
H6B C6 H6C 109.5

loop_
_geom_bond_atom_site_label_1
_geom_bond_atom_site_label_2
_geom_bond_distance
O1 H1 0.8200
O1 N1 1.4020(10)
N1 C1 1.2763(12)
C1 H1A 0.9300
C1 C2 1.4942(12)
C2 H2A 0.9700
C2 H2B 0.9700
C2 C3 1.5268(12)
C3 H3A 0.9700
C3 H3B 0.9700
C3 C4 1.5245(12)
C4 H4A 0.9700
C4 H4B 0.9700
C4 C5 1.5224(13)
C5 H5A 0.9700
C5 H5B 0.9700
C5 C6 1.5253(14)
C6 H6A 0.9600
C6 H6B 0.9600
C6 H6C 0.9600

loop_
_geom_torsion_atom_site_label_1
_geom_torsion_atom_site_label_2
_geom_torsion_atom_site_label_3
_geom_torsion_atom_site_label_4
_geom_torsion
O1 N1 C1 C2 -0.42(12)
N1 C1 C2 C3 -168.88(8)
C1 C2 C3 C4 179.19(7)
C2 C3 C4 C5 -179.49(7)
C3 C4 C5 C6 179.87(8)
